data_2107461
loop_
_publ_author_name
'Wang, Ai'
'Ashurov, Jamshid'
'Ibragimov, Aziz'
'Wang, Ruimin'
'Mouhib, Halima'
'Mukhamedov, Nasir'
'Englert, Ulli'

_publ_section_title
;
 Charge density of the biologically active molecule
 (2-oxo-1,3-benzoxazol-3(2<i>H</i>)-yl)acetic acid
;
_journal_coeditor_code PI5027
_journal_issue 1
_journal_name_full 'Acta Crystallographica Section B'
_journal_page_first 142
_journal_page_last 150
_journal_paper_doi 10.1107/S2052520615023690
_journal_volume 72
_journal_year 2016
_chemical_formula_moiety 'C9   H7   N   O4'
_chemical_formula_sum 'C9 H7 N O4'
_chemical_formula_weight 193.16
_chemical_name_common (1)
_chemical_name_systematic
;
 ?
;
_space_group_crystal_system monoclinic
_space_group_IT_number 15
_space_group_name_Hall '-C 2yc'
_space_group_name_H-M_alt 'C 1 2/c 1'
_symmetry_space_group_name_Hall '-C 2yc'
_symmetry_space_group_name_H-M 'C 1 2/c 1'
_atom_sites_solution_hydrogens mixed
_audit_creation_method SHELXL-2013
_cell_angle_alpha 90
_cell_angle_beta 104.6104(5)
_cell_angle_gamma 90
_cell_formula_units_Z 8
_cell_length_a 12.7600(2)
_cell_length_b 8.05930(10)
_cell_length_c 16.6668(2)
_cell_measurement_reflns_used 9898
_cell_measurement_temperature 100(2)
_cell_measurement_theta_max 50.73
_cell_measurement_theta_min 2.53
_cell_volume 1658.53(4)
_computing_cell_refinement 'Bruker SAINT'
_computing_data_collection 'Bruker SMART'
_computing_data_reduction 'Bruker SAINT'
_computing_structure_refinement 'SHELXL-2013 (Sheldrick, 2013)'
_computing_structure_solution SHELXS-97
_diffrn_ambient_temperature 100(2)
_diffrn_measured_fraction_theta_full 0.999
_diffrn_measured_fraction_theta_max 0.997
_diffrn_measurement_device_type 'CCD area detector'
_diffrn_measurement_method '\w scans'
_diffrn_radiation_monochromator 'multilayer optics'
_diffrn_radiation_type MoK\a
_diffrn_radiation_wavelength 0.71073
_diffrn_reflns_av_R_equivalents 0.0432
_diffrn_reflns_limit_h_max 27
_diffrn_reflns_limit_h_min -27
_diffrn_reflns_limit_k_max 17
_diffrn_reflns_limit_k_min -17
_diffrn_reflns_limit_l_max 36
_diffrn_reflns_limit_l_min -36
_diffrn_reflns_number 58565
_diffrn_reflns_theta_full 25.242
_diffrn_reflns_theta_max 50.925
_diffrn_reflns_theta_min 2.526
_exptl_absorpt_coefficient_mu 0.124
_exptl_absorpt_correction_T_max 0.9790
_exptl_absorpt_correction_T_min 0.9720
_exptl_absorpt_correction_type multi-scan
_exptl_absorpt_process_details SADABS
_exptl_crystal_colour colourless
_exptl_crystal_density_diffrn 1.547
_exptl_crystal_description block
_exptl_crystal_F_000 800
_exptl_crystal_size_max 0.230
_exptl_crystal_size_mid 0.210
_exptl_crystal_size_min 0.170
_refine_diff_density_max 0.800
_refine_diff_density_min -0.255
_refine_ls_extinction_method none
_refine_ls_goodness_of_fit_ref 1.057
_refine_ls_hydrogen_treatment mixed
_refine_ls_matrix_type full
_refine_ls_number_parameters 130
_refine_ls_number_reflns 9043
_refine_ls_number_restraints 1
_refine_ls_restrained_S_all 1.057
_refine_ls_R_factor_all 0.0677
_refine_ls_R_factor_gt 0.0510
_refine_ls_shift/su_max 0.001
_refine_ls_shift/su_mean 0.000
_refine_ls_structure_factor_coef Fsqd
_refine_ls_weighting_details
;
 w=1/[\s^2^(Fo^2^)+(0.0732P)^2^+0.2714P]
 where P=(Fo^2^+2Fc^2^)/3
;
_refine_ls_weighting_scheme calc
_refine_ls_wR_factor_gt 0.1319
_refine_ls_wR_factor_ref 0.1445
_reflns_number_gt 6814
_reflns_number_total 9043
_reflns_threshold_expression 'I > 2\s(I)'
_cod_data_source_file pi5027sup1.cif
_cod_data_source_block iam
_cod_depositor_comments
;Adding full bibliography for 2107461.cif.

 Adding full bibliography for 2107461.cif.
;
_cod_original_formula_sum 'C9   H7   N   O4'
_cod_database_code 2107461
_cod_database_fobs_code 2107461
_shelx_space_group_comment
;
The symmetry employed for this shelxl refinement is uniquely defined
by the following loop, which should always be used as a source of
symmetry information in preference to the above space-group names.
They are only intended as comments.
;
_shelx_estimated_absorpt_t_min 0.972
_shelx_estimated_absorpt_t_max 0.979

loop_
_space_group_symop_operation_xyz
'x, y, z'
'-x, y, -z+1/2'
'x+1/2, y+1/2, z'
'-x+1/2, y+1/2, -z+1/2'
'-x, -y, -z'
'x, -y, z-1/2'
'-x+1/2, -y+1/2, -z'
'x+1/2, -y+1/2, z-1/2'

loop_
_atom_site_type_symbol
_atom_site_label
_atom_site_fract_x
_atom_site_fract_y
_atom_site_fract_z
_atom_site_U_iso_or_equiv
_atom_site_adp_type
_atom_site_calc_flag
_atom_site_occupancy
O O1 0.18601(3) 0.58635(5) 0.47510(2) 0.01809(6) Uani d 1
O O2 0.27404(3) 0.47052(6) 0.59703(3) 0.02161(7) Uani d 1
O O3 0.22896(4) 0.83705(6) 0.70231(3) 0.02142(7) Uani d 1
O O4 0.13927(4) 0.74431(7) 0.79363(3) 0.02593(9) Uani d 1
H H4O 0.1764(10) 0.8181(14) 0.8237(8) 0.031 Uiso d 1
N N1 0.11396(3) 0.61857(6) 0.58221(3) 0.01629(6) Uani d 1
C C1 0.09240(4) 0.68007(6) 0.44917(3) 0.01628(7) Uani d 1
C C2 0.04911(4) 0.74467(7) 0.37141(3) 0.01941(8) Uani d 1
H H2C 0.0824 0.7294 0.3270 0.023 Uiso calc 1
C C3 -0.04724(5) 0.83432(7) 0.36200(4) 0.02120(8) Uani d 1
H H3C -0.0807 0.8817 0.3096 0.025 Uiso calc 1
C C4 -0.09540(4) 0.85577(8) 0.42782(4) 0.02125(8) Uani d 1
H H4C -0.1610 0.9168 0.4190 0.026 Uiso calc 1
C C5 -0.04946(4) 0.78967(7) 0.50654(3) 0.01943(8) Uani d 1
H H5C -0.0820 0.8043 0.5514 0.023 Uiso calc 1
C C6 0.04597(4) 0.70179(6) 0.51543(3) 0.01583(6) Uani d 1
C C7 0.19795(4) 0.55086(6) 0.55707(3) 0.01668(7) Uani d 1
C C8 0.10322(4) 0.60853(7) 0.66614(3) 0.01780(7) Uani d 1
H H8A 0.1303 0.4994 0.6898 0.021 Uiso calc 1
H H8B 0.0256 0.6159 0.6655 0.021 Uiso calc 1
C C9 0.16468(4) 0.74452(6) 0.72125(3) 0.01656(7) Uani d 1

loop_
_atom_site_aniso_label
_atom_site_aniso_U_11
_atom_site_aniso_U_22
_atom_site_aniso_U_33
_atom_site_aniso_U_12
_atom_site_aniso_U_13
_atom_site_aniso_U_23
O1 0.01698(12) 0.02261(15) 0.01679(12) 0.00194(11) 0.00816(10) 0.00047(11)
O2 0.01789(14) 0.02561(17) 0.02278(16) 0.00358(12) 0.00784(12) 0.00523(13)
O3 0.02152(15) 0.02524(17) 0.01893(14) -0.00654(13) 0.00774(12) -0.00121(12)
O4 0.02630(18) 0.0376(2) 0.01687(14) -0.01154(17) 0.01093(13) -0.00784(14)
N1 0.01552(12) 0.02000(15) 0.01481(12) -0.00030(11) 0.00653(10) -0.00183(10)
C1 0.01534(14) 0.01867(16) 0.01590(14) -0.00089(12) 0.00591(11) -0.00162(12)
C2 0.01994(17) 0.02230(19) 0.01651(16) -0.00084(14) 0.00557(13) -0.00066(13)
C3 0.02066(18) 0.0221(2) 0.01944(18) -0.00002(15) 0.00241(14) -0.00119(14)
C4 0.01751(16) 0.02202(19) 0.0233(2) 0.00138(15) 0.00347(14) -0.00293(15)
C5 0.01667(15) 0.02150(18) 0.02109(18) 0.00061(14) 0.00655(13) -0.00435(14)
C6 0.01461(13) 0.01768(15) 0.01605(14) -0.00124(12) 0.00541(11) -0.00316(11)
C7 0.01537(14) 0.01917(16) 0.01708(15) -0.00049(12) 0.00704(11) -0.00006(12)
C8 0.01847(15) 0.02076(17) 0.01618(15) -0.00315(13) 0.00807(12) -0.00182(12)
C9 0.01485(13) 0.02116(17) 0.01447(14) -0.00069(12) 0.00519(11) -0.00093(12)

loop_
_atom_type_symbol
_atom_type_description
_atom_type_scat_dispersion_real
_atom_type_scat_dispersion_imag
_atom_type_scat_source
C C 0.0033 0.0016 'International Tables Vol C Tables 4.2.6.8 and 6.1.1.4'
H H 0.0000 0.0000 'International Tables Vol C Tables 4.2.6.8 and 6.1.1.4'
N N 0.0061 0.0033 'International Tables Vol C Tables 4.2.6.8 and 6.1.1.4'
O O 0.0106 0.0060 'International Tables Vol C Tables 4.2.6.8 and 6.1.1.4'

loop_
_geom_angle_atom_site_label_1
_geom_angle_atom_site_label_2
_geom_angle_atom_site_label_3
_geom_angle
C7 O1 C1 107.19(4)
C9 O4 H4O 108.1(10)
C7 N1 C6 109.05(4)
C7 N1 C8 123.49(4)
C6 N1 C8 127.41(4)
C2 C1 O1 127.51(4)
C2 C1 C6 123.38(5)
O1 C1 C6 109.11(4)
C1 C2 C3 115.67(5)
C1 C2 H2C 122.2
C3 C2 H2C 122.2
C4 C3 C2 121.57(5)
C4 C3 H3C 119.2
C2 C3 H3C 119.2
C3 C4 C5 121.72(5)
C3 C4 H4C 119.1
C5 C4 H4C 119.1
C6 C5 C4 116.37(5)
C6 C5 H5C 121.8
C4 C5 H5C 121.8
C5 C6 C1 121.29(5)
C5 C6 N1 133.11(4)
C1 C6 N1 105.59(4)
O2 C7 N1 128.85(5)
O2 C7 O1 122.09(4)
N1 C7 O1 109.05(4)
N1 C8 C9 112.71(4)
N1 C8 H8A 109.0
C9 C8 H8A 109.0
N1 C8 H8B 109.0
C9 C8 H8B 109.0
H8A C8 H8B 107.8
O3 C9 O4 125.21(5)
O3 C9 C8 124.74(4)
O4 C9 C8 110.03(4)

loop_
_geom_bond_atom_site_label_1
_geom_bond_atom_site_label_2
_geom_bond_distance
O1 C7 1.3662(6)
O1 C1 1.3869(6)
O2 C7 1.2163(6)
O3 C9 1.2080(6)
O4 C9 1.3259(6)
O4 H4O 0.842(8)
N1 C7 1.3595(6)
N1 C6 1.3979(7)
N1 C8 1.4419(6)
C1 C2 1.3765(7)
C1 C6 1.3898(6)
C2 C3 1.4003(8)
C2 H2C 0.9500
C3 C4 1.3968(9)
C3 H3C 0.9500
C4 C5 1.4002(8)
C4 H4C 0.9500
C5 C6 1.3839(7)
C5 H5C 0.9500
C8 C9 1.5154(7)
C8 H8A 0.9900
C8 H8B 0.9900
